data_4127678
loop_
_publ_author_name
'Touge, Taichiro'
'Sakaguchi, Kazuhiko'
'Tamaki, Nao'
'Nara, Hideki'
'Yokozawa, Tohru'
'Matsumura, Kazuhiko'
'Kayaki, Yoshihito'

_publ_section_title
;
 Multiple Absolute Stereocontrol in Cascade Lactone Formation via Dynamic
 Kinetic Resolution Driven by the Asymmetric Transfer Hydrogenation of
 Keto Acids with Oxo-Tethered Ruthenium Catalysts.
;
_journal_issue 41
_journal_name_full 'Journal of the American Chemical Society'
_journal_page_first 16354
_journal_page_last 16361
_journal_paper_doi 10.1021/jacs.9b07297
_journal_volume 141
_journal_year 2019
_chemical_absolute_configuration 'CHOOSE rm ad rmad syn or unk'
_chemical_formula_moiety 'C18 H15 Br O2'
_chemical_formula_sum 'C18 H15 Br O2'
_chemical_formula_weight 343.22
_space_group_crystal_system monoclinic
_space_group_IT_number 4
_space_group_name_Hall 'P 2yb'
_space_group_name_H-M_alt 'P 1 21 1'
_symmetry_space_group_name_Hall 'P 2yb'
_symmetry_space_group_name_H-M 'P 1 21 1'
_atom_sites_solution_hydrogens geom
_atom_sites_solution_primary direct
_atom_sites_solution_secondary difmap
_cell_angle_alpha 90.0000
_cell_angle_beta 101.619(4)
_cell_angle_gamma 90.0000
_cell_formula_units_Z 2
_cell_length_a 8.342(3)
_cell_length_b 8.299(3)
_cell_length_c 10.721(4)
_cell_measurement_reflns_used 2813
_cell_measurement_temperature 93
_cell_measurement_theta_max 27.49
_cell_measurement_theta_min 3.13
_cell_volume 727.0(5)
_computing_cell_refinement CrystalClear
_computing_data_collection 'CrystalClear (Rigaku Inc., 2008)'
_computing_data_reduction CrystalClear
_computing_molecular_graphics 'CrystalStructure 4.2.5'
_computing_publication_material 'CrystalStructure 4.2.5 (Rigaku, 2017)'
_computing_structure_refinement 'SHELXL Version 2014/7 (Sheldrick, 2008)'
_computing_structure_solution 'SIR92 (Altomare, et al., 1994)'
_diffrn_ambient_temperature 93
_diffrn_detector_area_resol_mean 7.111
_diffrn_measured_fraction_theta_full 0.948
_diffrn_measured_fraction_theta_max 0.956
_diffrn_measurement_device_type 'Rigaku Saturn724'
_diffrn_measurement_method \w
_diffrn_radiation_type 'Mo K\a'
_diffrn_radiation_wavelength 0.71075
_diffrn_reflns_av_R_equivalents 0.0386
_diffrn_reflns_Laue_measured_fraction_full 0.948
_diffrn_reflns_Laue_measured_fraction_max 0.956
_diffrn_reflns_limit_h_max 9
_diffrn_reflns_limit_h_min -10
_diffrn_reflns_limit_k_max 10
_diffrn_reflns_limit_k_min -10
_diffrn_reflns_limit_l_max 13
_diffrn_reflns_limit_l_min -13
_diffrn_reflns_number 4698
_diffrn_reflns_point_group_measured_fraction_full 0.887
_diffrn_reflns_point_group_measured_fraction_max 0.900
_diffrn_reflns_theta_full 25.242
_diffrn_reflns_theta_max 27.489
_diffrn_reflns_theta_min 3.129
_diffrn_standards_number 0
_exptl_absorpt_coefficient_mu 2.836
_exptl_absorpt_correction_T_max 0.797
_exptl_absorpt_correction_T_min 0.688
_exptl_absorpt_correction_type multi-scan
_exptl_absorpt_process_details 'REQAB (Rigaku, 1998)'
_exptl_crystal_colour colorless
_exptl_crystal_density_diffrn 1.568
_exptl_crystal_density_method 'not measured'
_exptl_crystal_description prism
_exptl_crystal_F_000 348.00
_exptl_crystal_size_max 0.250
_exptl_crystal_size_mid 0.160
_exptl_crystal_size_min 0.080
_refine_diff_density_max 1.53
_refine_diff_density_min -0.58
_refine_ls_abs_structure_details
;
 Flack x determined using 1208 quotients [(I+)-(I-)]/[(I+)+(I-)]
 (Parsons, Flack and Wagner, Acta Cryst. B69 (2013) 249-259).
;
_refine_ls_abs_structure_Flack 0.047(14)
_refine_ls_extinction_method none
_refine_ls_goodness_of_fit_ref 1.000
_refine_ls_hydrogen_treatment constr
_refine_ls_number_parameters 190
_refine_ls_number_reflns 2994
_refine_ls_number_restraints 1
_refine_ls_R_factor_all 0.0393
_refine_ls_R_factor_gt 0.0386
_refine_ls_shift/su_max 0.000
_refine_ls_structure_factor_coef Fsqd
_refine_ls_weighting_details 'w = 1/[\s^2^(Fo^2^)+(0.0819P)^2^] where P=(Fo^2^+2Fc^2^)/3'
_refine_ls_weighting_scheme calc
_refine_ls_wR_factor_gt 0.0958
_refine_ls_wR_factor_ref 0.0963
_reflns_Friedel_coverage 0.761
_reflns_Friedel_fraction_full 0.815
_reflns_Friedel_fraction_max 0.835
_reflns_number_gt 2891
_reflns_number_total 2994
_reflns_threshold_expression F^2^>2.0\s(F^2^)
_cod_data_source_file ja9b07297_si_006.cif
_cod_data_source_block 58D-Br-Ph
_cod_original_cell_volume 727.0(4)
_cod_database_code 4127678

loop_
_space_group_symop_id
_space_group_symop_operation_xyz
1 +X,+Y,+Z
2 -X,1/2+Y,-Z

loop_
_atom_site_label
_atom_site_type_symbol
_atom_site_fract_x
_atom_site_fract_y
_atom_site_fract_z
_atom_site_U_iso_or_equiv
_atom_site_adp_type
_atom_site_occupancy
_atom_site_site_symmetry_order
_atom_site_calc_flag
_atom_site_refinement_flags_posn
_atom_site_refinement_flags_adp
Br1 Br 0.13197(4) 0.28012(7) -0.08948(3) 0.02268(16) Uani 1 1 d . .
O1 O 1.0204(3) 0.2528(4) 0.4164(3) 0.0214(7) Uani 1 1 d . .
O2 O 0.9977(4) 0.3574(4) 0.6031(3) 0.0245(6) Uani 1 1 d . .
C1 C 0.9116(5) 0.2061(5) 0.2978(4) 0.0177(7) Uani 1 1 d . .
H1 H 0.9555 0.1086 0.2613 0.021 Uiso 1 1 calc R U
C2 C 0.9003(5) 0.3470(5) 0.2048(4) 0.0196(8) Uani 1 1 d . .
H2A H 0.8647 0.4454 0.2438 0.024 Uiso 1 1 calc R U
H2B H 1.0091 0.3680 0.1846 0.024 Uiso 1 1 calc R U
C3 C 0.7778(5) 0.3058(5) 0.0834(4) 0.0193(8) Uani 1 1 d . .
H3A H 0.7648 0.3996 0.0252 0.023 Uiso 1 1 calc R U
H3B H 0.8201 0.2146 0.0400 0.023 Uiso 1 1 calc R U
C4 C 0.6131(4) 0.2611(6) 0.1118(3) 0.0164(7) Uani 1 1 d . .
C5 C 0.4712(4) 0.2885(6) 0.0191(3) 0.0172(6) Uani 1 1 d . .
H5 H 0.4787 0.3425 -0.0576 0.021 Uiso 1 1 calc R U
C6 C 0.3202(5) 0.2373(4) 0.0388(4) 0.0174(8) Uani 1 1 d . .
C7 C 0.3069(5) 0.1545(5) 0.1488(4) 0.0179(7) Uani 1 1 d . .
H7 H 0.2039 0.1149 0.1599 0.022 Uiso 1 1 calc R U
C8 C 0.4460(5) 0.1304(4) 0.2421(4) 0.0170(7) Uani 1 1 d . .
H8 H 0.4368 0.0753 0.3180 0.020 Uiso 1 1 calc R U
C9 C 0.6005(5) 0.1856(5) 0.2270(4) 0.0153(7) Uani 1 1 d . .
C10 C 0.7474(4) 0.1665(4) 0.3345(3) 0.0142(7) Uani 1 1 d . .
H10 H 0.7511 0.0529 0.3659 0.017 Uiso 1 1 calc R U
C11 C 0.7493(4) 0.2820(6) 0.4492(3) 0.0143(6) Uani 1 1 d . .
H11 H 0.7031 0.3882 0.4155 0.017 Uiso 1 1 calc R U
C12 C 0.9329(4) 0.3033(5) 0.5016(4) 0.0175(8) Uani 1 1 d . .
C13 C 0.6577(5) 0.2261(5) 0.5490(4) 0.0156(7) Uani 1 1 d . .
C14 C 0.7292(5) 0.1272(5) 0.6488(4) 0.0184(7) Uani 1 1 d . .
H14 H 0.8391 0.0928 0.6551 0.022 Uiso 1 1 calc R U
C15 C 0.6428(6) 0.0777(5) 0.7396(4) 0.0212(8) Uani 1 1 d . .
H15 H 0.6938 0.0110 0.8082 0.025 Uiso 1 1 calc R U
C16 C 0.4807(5) 0.1260(5) 0.7298(4) 0.0207(8) Uani 1 1 d . .
H16 H 0.4208 0.0913 0.7915 0.025 Uiso 1 1 calc R U
C17 C 0.4070(5) 0.2240(5) 0.6309(4) 0.0206(8) Uani 1 1 d . .
H17 H 0.2961 0.2556 0.6242 0.025 Uiso 1 1 calc R U
C18 C 0.4950(4) 0.2771(6) 0.5404(3) 0.0169(6) Uani 1 1 d . .
H18 H 0.4452 0.3470 0.4736 0.020 Uiso 1 1 calc R U

loop_
_atom_site_aniso_label
_atom_site_aniso_U_11
_atom_site_aniso_U_22
_atom_site_aniso_U_33
_atom_site_aniso_U_23
_atom_site_aniso_U_13
_atom_site_aniso_U_12
Br1 0.0208(2) 0.0283(2) 0.0170(2) -0.00122(18) -0.00101(13) 0.00413(18)
O1 0.0148(11) 0.0283(18) 0.0201(12) 0.0010(12) 0.0010(9) -0.0002(11)
O2 0.0245(15) 0.0263(15) 0.0201(15) -0.0027(12) -0.0019(12) -0.0068(12)
C1 0.0177(18) 0.0197(17) 0.0164(18) -0.0012(15) 0.0053(14) -0.0008(15)
C2 0.0175(18) 0.0206(17) 0.022(2) 0.0017(15) 0.0072(15) -0.0011(15)
C3 0.0203(16) 0.022(2) 0.0164(15) 0.0031(14) 0.0056(13) -0.0007(15)
C4 0.0181(15) 0.0190(19) 0.0126(14) -0.0010(15) 0.0039(11) -0.0017(16)
C5 0.0205(15) 0.0181(15) 0.0128(13) 0.0010(18) 0.0030(11) 0.0018(18)
C6 0.0201(18) 0.018(2) 0.0135(15) -0.0046(12) 0.0028(13) 0.0033(13)
C7 0.0170(17) 0.0173(18) 0.0208(18) -0.0044(14) 0.0069(15) -0.0012(14)
C8 0.0217(19) 0.0145(16) 0.0160(17) -0.0006(13) 0.0063(14) -0.0006(14)
C9 0.0167(17) 0.0162(18) 0.0134(17) 0.0002(13) 0.0035(14) 0.0021(14)
C10 0.0149(16) 0.0153(16) 0.0123(15) -0.0001(13) 0.0027(13) 0.0019(13)
C11 0.0160(14) 0.0134(13) 0.0128(12) -0.0006(19) 0.0011(11) -0.0020(19)
C12 0.0162(15) 0.017(2) 0.0188(16) 0.0032(14) 0.0018(12) -0.0017(14)
C13 0.0168(17) 0.0139(15) 0.0156(16) -0.0009(13) 0.0020(13) -0.0008(13)
C14 0.0186(18) 0.0172(17) 0.0193(18) 0.0003(14) 0.0036(15) 0.0021(14)
C15 0.028(2) 0.0178(18) 0.0171(17) 0.0024(14) 0.0037(16) -0.0001(16)
C16 0.026(2) 0.0186(17) 0.0194(19) -0.0049(15) 0.0098(16) -0.0052(15)
C17 0.0204(19) 0.0220(18) 0.0207(19) -0.0057(15) 0.0070(16) -0.0028(14)
C18 0.0175(14) 0.0176(14) 0.0153(13) -0.0001(19) 0.0023(11) -0.001(2)

loop_
_atom_type_symbol
_atom_type_description
_atom_type_scat_dispersion_real
_atom_type_scat_dispersion_imag
_atom_type_scat_source
C C 0.0033 0.0016
;
International Tables for Crystallography
(Vol. C, Tables 4.2.6.8 and 6.1.1.4)
;
H H 0.0000 0.0000
;
International Tables for Crystallography
(Vol. C, Table 6.1.1.4)
;
Br Br -0.2901 2.4595
;
International Tables for Crystallography
(Vol. C, Tables 4.2.6.8 and 6.1.1.4)
;
O O 0.0106 0.0060
;
International Tables for Crystallography
(Vol. C, Tables 4.2.6.8 and 6.1.1.4)
;

loop_
_geom_angle_atom_site_label_1
_geom_angle_atom_site_label_2
_geom_angle_atom_site_label_3
_geom_angle
C12 O1 C1 110.3(3)
O1 C1 C2 108.2(3)
O1 C1 C10 105.3(3)
C2 C1 C10 113.0(3)
O1 C1 H1 110.1
C2 C1 H1 110.1
C10 C1 H1 110.1
C3 C2 C1 109.2(3)
C3 C2 H2A 109.8
C1 C2 H2A 109.8
C3 C2 H2B 109.8
C1 C2 H2B 109.8
H2A C2 H2B 108.3
C4 C3 C2 111.3(3)
C4 C3 H3A 109.4
C2 C3 H3A 109.4
C4 C3 H3B 109.4
C2 C3 H3B 109.4
H3A C3 H3B 108.0
C5 C4 C9 119.5(3)
C5 C4 C3 119.3(3)
C9 C4 C3 121.2(3)
C6 C5 C4 120.4(3)
C6 C5 H5 119.8
C4 C5 H5 119.8
C5 C6 C7 120.8(4)
C5 C6 Br1 118.5(3)
C7 C6 Br1 120.8(3)
C8 C7 C6 119.1(4)
C8 C7 H7 120.4
C6 C7 H7 120.4
C7 C8 C9 121.5(4)
C7 C8 H8 119.2
C9 C8 H8 119.2
C8 C9 C4 118.5(3)
C8 C9 C10 119.9(3)
C4 C9 C10 121.5(3)
C9 C10 C1 114.2(3)
C9 C10 C11 114.5(3)
C1 C10 C11 101.7(3)
C9 C10 H10 108.7
C1 C10 H10 108.7
C11 C10 H10 108.7
C13 C11 C12 112.8(3)
C13 C11 C10 116.5(3)
C12 C11 C10 102.2(3)
C13 C11 H11 108.3
C12 C11 H11 108.3
C10 C11 H11 108.3
O2 C12 O1 121.7(4)
O2 C12 C11 127.6(3)
O1 C12 C11 110.7(3)
C14 C13 C18 119.2(4)
C14 C13 C11 122.0(4)
C18 C13 C11 118.8(4)
C15 C14 C13 121.0(4)
C15 C14 H14 119.5
C13 C14 H14 119.5
C14 C15 C16 119.7(4)
C14 C15 H15 120.1
C16 C15 H15 120.1
C17 C16 C15 120.2(4)
C17 C16 H16 119.9
C15 C16 H16 119.9
C16 C17 C18 120.2(4)
C16 C17 H17 119.9
C18 C17 H17 119.9
C17 C18 C13 119.6(4)
C17 C18 H18 120.2
C13 C18 H18 120.2

loop_
_geom_bond_atom_site_label_1
_geom_bond_atom_site_label_2
_geom_bond_distance
Br1 C6 1.901(4)
O1 C12 1.346(5)
O1 C1 1.458(4)
O2 C12 1.201(5)
C1 C2 1.527(6)
C1 C10 1.534(5)
C1 H1 1.0000
C2 C3 1.523(5)
C2 H2A 0.9900
C2 H2B 0.9900
C3 C4 1.512(5)
C3 H3A 0.9900
C3 H3B 0.9900
C4 C5 1.402(5)
C4 C9 1.408(5)
C5 C6 1.385(5)
C5 H5 0.9500
C6 C7 1.388(5)
C7 C8 1.386(6)
C7 H7 0.9500
C8 C9 1.407(5)
C8 H8 0.9500
C9 C10 1.512(5)
C10 C11 1.557(5)
C10 H10 1.0000
C11 C13 1.507(5)
C11 C12 1.531(5)
C11 H11 1.0000
C13 C14 1.385(6)
C13 C18 1.407(5)
C14 C15 1.385(6)
C14 H14 0.9500
C15 C16 1.394(6)
C15 H15 0.9500
C16 C17 1.379(6)
C16 H16 0.9500
C17 C18 1.401(5)
C17 H17 0.9500
C18 H18 0.9500

loop_
_geom_torsion_atom_site_label_1
_geom_torsion_atom_site_label_2
_geom_torsion_atom_site_label_3
_geom_torsion_atom_site_label_4
_geom_torsion
C12 O1 C1 C2 98.1(3)
C12 O1 C1 C10 -22.9(4)
O1 C1 C2 C3 -176.0(3)
C10 C1 C2 C3 -59.8(4)
C1 C2 C3 C4 55.4(4)
C2 C3 C4 C5 151.9(4)
C2 C3 C4 C9 -31.2(5)
C9 C4 C5 C6 -2.0(6)
C3 C4 C5 C6 175.0(4)
C4 C5 C6 C7 -1.7(6)
C4 C5 C6 Br1 179.3(3)
C5 C6 C7 C8 3.2(6)
Br1 C6 C7 C8 -177.8(3)
C6 C7 C8 C9 -1.0(6)
C7 C8 C9 C4 -2.6(6)
C7 C8 C9 C10 176.0(3)
C5 C4 C9 C8 4.0(6)
C3 C4 C9 C8 -172.9(4)
C5 C4 C9 C10 -174.5(4)
C3 C4 C9 C10 8.6(6)
C8 C9 C10 C1 170.5(3)
C4 C9 C10 C1 -11.0(5)
C8 C9 C10 C11 -72.7(5)
C4 C9 C10 C11 105.8(4)
O1 C1 C10 C9 154.7(3)
C2 C1 C10 C9 36.8(5)
O1 C1 C10 C11 30.7(4)
C2 C1 C10 C11 -87.1(4)
C9 C10 C11 C13 85.7(4)
C1 C10 C11 C13 -150.5(3)
C9 C10 C11 C12 -150.9(3)
C1 C10 C11 C12 -27.1(4)
C1 O1 C12 O2 -175.1(4)
C1 O1 C12 C11 4.5(4)
C13 C11 C12 O2 -39.3(6)
C10 C11 C12 O2 -165.2(4)
C13 C11 C12 O1 141.0(4)
C10 C11 C12 O1 15.2(4)
C12 C11 C13 C14 -32.0(5)
C10 C11 C13 C14 85.8(4)
C12 C11 C13 C18 147.7(4)
C10 C11 C13 C18 -94.6(5)
C18 C13 C14 C15 0.2(6)
C11 C13 C14 C15 179.8(4)
C13 C14 C15 C16 0.9(6)
C14 C15 C16 C17 -0.6(6)
C15 C16 C17 C18 -0.7(6)
C16 C17 C18 C13 1.8(6)
C14 C13 C18 C17 -1.5(6)
C11 C13 C18 C17 178.8(4)
